data_4504892
loop_
_publ_author_name
'Reger, Daniel L.'
'Semeniuc, Radu F.'
'Smith, Mark D.'

_publ_section_title
;
 Metal Complexes of 2,6-Bis[(pyrazol-1-yl)methyl]pyridine:&#x2009; The
 Search for Aryl&#x2212;Pyrazolyl Embrace Interactions as a Synthon for
 Crystal Engineering
;
_journal_issue 3
_journal_name_full 'Crystal Growth &amp; Design'
_journal_page_first 1181
_journal_paper_doi 10.1021/cg049609s
_journal_volume 5
_journal_year 2005
_chemical_formula_moiety 'C13 H13 Ag N5, C F3 O3 S, C2 H3 N'
_chemical_formula_sum 'C16 H16 Ag F3 N6 O3 S'
_chemical_formula_weight 537.28
_chemical_name_systematic
; 
 ? 
;
_space_group_IT_number 14
_symmetry_cell_setting monoclinic
_symmetry_space_group_name_Hall '-P 2ybc'
_symmetry_space_group_name_H-M 'P 1 21/c 1'
_atom_sites_solution_hydrogens geom
_atom_sites_solution_primary direct
_atom_sites_solution_secondary difmap
_audit_creation_method SHELXL-97
_cell_angle_alpha 90.00
_cell_angle_beta 95.9400(10)
_cell_angle_gamma 90.00
_cell_formula_units_Z 4
_cell_length_a 13.6491(9)
_cell_length_b 13.3388(9)
_cell_length_c 11.2567(7)
_cell_measurement_reflns_used 5912
_cell_measurement_temperature 150(1)
_cell_measurement_theta_max 26.357
_cell_measurement_theta_min 2.375
_cell_volume 2038.4(2)
_computing_cell_refinement 'SAINT+ NT V6.22 (Bruker, 2001)'
_computing_data_collection 'SMART NT V5.625 (Bruker, 1998)'
_computing_data_reduction 'SAINT+ NT V6.22'
_computing_molecular_graphics 'SHELXTL V6.1 (Sheldrick, 2000)'
_computing_publication_material 'SHELXTL V6.1'
_computing_structure_refinement 'SHELXL-97 (Sheldrick, 1997)'
_computing_structure_solution 'SHELXS-97 (Sheldrick, 1990)'
_diffrn_ambient_temperature 150(1)
_diffrn_measured_fraction_theta_full 0.999
_diffrn_measured_fraction_theta_max 0.999
_diffrn_measurement_device_type 'Bruker SMART APEX CCD diffractometer'
_diffrn_measurement_method 'omega scans'
_diffrn_radiation_monochromator graphite
_diffrn_radiation_source 'fine-focus sealed tube'
_diffrn_radiation_type MoK\a
_diffrn_radiation_wavelength 0.71073
_diffrn_reflns_av_R_equivalents 0.0258
_diffrn_reflns_av_sigmaI/netI 0.0235
_diffrn_reflns_limit_h_max 17
_diffrn_reflns_limit_h_min -17
_diffrn_reflns_limit_k_max 16
_diffrn_reflns_limit_k_min -16
_diffrn_reflns_limit_l_max 14
_diffrn_reflns_limit_l_min -14
_diffrn_reflns_number 18429
_diffrn_reflns_theta_full 26.40
_diffrn_reflns_theta_max 26.40
_diffrn_reflns_theta_min 1.50
_diffrn_standards_decay_% none
_exptl_absorpt_coefficient_mu 1.149
_exptl_absorpt_correction_T_max 1.0000
_exptl_absorpt_correction_T_min 0.8050
_exptl_absorpt_correction_type multi-scan
_exptl_absorpt_process_details '(SADABS, Bruker, 2001)'
_exptl_crystal_colour colorless
_exptl_crystal_density_diffrn 1.751
_exptl_crystal_density_method 'not measured'
_exptl_crystal_description plate
_exptl_crystal_F_000 1072
_exptl_crystal_size_max 0.45
_exptl_crystal_size_mid 0.24
_exptl_crystal_size_min 0.08
_refine_diff_density_max 0.828
_refine_diff_density_min -0.385
_refine_diff_density_rms 0.084
_refine_ls_extinction_method none
_refine_ls_goodness_of_fit_ref 1.063
_refine_ls_hydrogen_treatment mixed
_refine_ls_matrix_type full
_refine_ls_number_parameters 285
_refine_ls_number_reflns 4164
_refine_ls_number_restraints 0
_refine_ls_restrained_S_all 1.063
_refine_ls_R_factor_all 0.0390
_refine_ls_R_factor_gt 0.0356
_refine_ls_shift/su_max 0.001
_refine_ls_shift/su_mean 0.000
_refine_ls_structure_factor_coef Fsqd
_refine_ls_weighting_details 'calc w=1/[\s^2^(Fo^2^)+(0.0465P)^2^+2.2032P] where P=(Fo^2^+2Fc^2^)/3'
_refine_ls_weighting_scheme calc
_refine_ls_wR_factor_gt 0.0872
_refine_ls_wR_factor_ref 0.0894
_reflns_number_gt 3823
_reflns_number_total 4164
_reflns_threshold_expression >2sigma(I)
_cod_data_source_file cg049609ssi20041118_040602.cif
_cod_data_source_block cmpd2
_cod_depositor_comments
;
The following automatic conversions were performed:

'_symmetry_cell_setting' value 'Monoclinic' changed to 'monoclinic'
according to /home/saulius/struct/CIF-dictionaries/cif_core.dic
dictionary named 'cif_core.dic' version 2.4.1 from 2010-06-29.

Automatic conversion script
Id: cif_fix_values 1715 2011-07-08 13:25:40Z adriana 
;
_cod_original_sg_symbol_H-M 'P 21/c'
_cod_database_code 4504892

loop_
_symmetry_equiv_pos_as_xyz
'x, y, z'
'-x, y+1/2, -z+1/2'
'-x, -y, -z'
'x, -y-1/2, z-1/2'

loop_
_atom_site_label
_atom_site_type_symbol
_atom_site_fract_x
_atom_site_fract_y
_atom_site_fract_z
_atom_site_U_iso_or_equiv
_atom_site_adp_type
_atom_site_occupancy
_atom_site_symmetry_multiplicity
_atom_site_calc_flag
_atom_site_refinement_flags
Ag1 Ag 0.382349(16) 0.732785(18) 0.676725(19) 0.03463(10) Uani 1 1 d .
C1 C 0.5618(2) 0.6718(2) 0.5322(2) 0.0295(6) Uani 1 1 d .
C2 C 0.6139(2) 0.6150(2) 0.4572(2) 0.0317(6) Uani 1 1 d .
H2 H 0.6837 0.6106 0.4701 0.035(8) Uiso 1 1 calc R
C3 C 0.5620(2) 0.5648(2) 0.3628(2) 0.0322(6) Uani 1 1 d .
H3 H 0.5958 0.5241 0.3111 0.039(9) Uiso 1 1 calc R
C4 C 0.4608(2) 0.5743(2) 0.3445(2) 0.0296(6) Uani 1 1 d .
H4 H 0.4241 0.5407 0.2801 0.032(8) Uiso 1 1 calc R
C5 C 0.4140(2) 0.6342(2) 0.4224(2) 0.0278(5) Uani 1 1 d .
C6 C 0.6130(2) 0.7273(2) 0.6379(3) 0.0350(6) Uani 1 1 d .
H6A H 0.6837 0.7346 0.6270 0.041(9) Uiso 1 1 calc R
H6B H 0.5845 0.7953 0.6414 0.033(8) Uiso 1 1 calc R
C7 C 0.3045(2) 0.6542(2) 0.4111(2) 0.0353(6) Uani 1 1 d .
H7A H 0.2765 0.6223 0.4794 0.042(9) Uiso 1 1 calc R
H7B H 0.2940 0.7274 0.4172 0.038(9) Uiso 1 1 calc R
C11 C 0.6742(2) 0.6316(2) 0.8252(3) 0.0389(7) Uani 1 1 d .
H11 H 0.7427 0.6308 0.8166 0.058(11) Uiso 1 1 calc R
C12 C 0.6296(2) 0.5886(2) 0.9155(3) 0.0421(7) Uani 1 1 d .
H12 H 0.6601 0.5521 0.9818 0.046(10) Uiso 1 1 calc R
C13 C 0.5295(2) 0.6097(2) 0.8894(2) 0.0353(6) Uani 1 1 d .
H13 H 0.4795 0.5891 0.9369 0.038(9) Uiso 1 1 calc R
C21 C 0.1749(2) 0.5543(2) 0.2899(3) 0.0437(7) Uani 1 1 d .
H21 H 0.1491 0.5181 0.3524 0.052(10) Uiso 1 1 calc R
C22 C 0.1416(2) 0.5500(3) 0.1709(3) 0.0486(8) Uani 1 1 d .
H22 H 0.0887 0.5109 0.1342 0.055(11) Uiso 1 1 calc R
C23 C 0.2017(2) 0.6148(2) 0.1160(3) 0.0380(7) Uani 1 1 d .
H23 H 0.1964 0.6269 0.0324 0.038(9) Uiso 1 1 calc R
N1 N 0.46326(17) 0.68050(17) 0.51550(19) 0.0290(5) Uani 1 1 d .
N11 N 0.51349(18) 0.66282(18) 0.7883(2) 0.0315(5) Uani 1 1 d .
N12 N 0.60351(18) 0.67529(18) 0.7507(2) 0.0326(5) Uani 1 1 d .
N21 N 0.26765(17) 0.65806(18) 0.1945(2) 0.0316(5) Uani 1 1 d .
N22 N 0.25047(17) 0.61891(19) 0.3021(2) 0.0330(5) Uani 1 1 d .
S1 S 0.20249(6) 0.57795(6) 0.76677(7) 0.0427(2) Uani 1 1 d .
O1 O 0.2182(3) 0.5844(2) 0.6443(3) 0.0763(9) Uani 1 1 d .
O2 O 0.2927(2) 0.5750(3) 0.8436(3) 0.0739(9) Uani 1 1 d .
O3 O 0.1285(2) 0.6419(2) 0.8067(2) 0.0624(7) Uani 1 1 d .
C31 C 0.1534(3) 0.4530(3) 0.7796(3) 0.0488(8) Uani 1 1 d .
F1 F 0.1364(2) 0.4348(2) 0.8918(2) 0.0846(8) Uani 1 1 d .
F2 F 0.07008(18) 0.4412(3) 0.7127(3) 0.0979(10) Uani 1 1 d .
F3 F 0.21559(19) 0.38396(17) 0.7473(3) 0.0740(7) Uani 1 1 d .
N41 N 0.1465(3) 0.3281(3) 0.4075(5) 0.0893(14) Uani 1 1 d .
C41 C 0.0765(3) 0.3071(3) 0.4443(4) 0.0633(11) Uani 1 1 d .
C42 C -0.0133(4) 0.2797(5) 0.4918(6) 0.0943(19) Uani 1 1 d .
H42A H -0.0598 0.3359 0.4826 0.142 Uiso 1 1 calc R
H42B H 0.0006 0.2632 0.5768 0.142 Uiso 1 1 calc R
H42C H -0.0422 0.2213 0.4486 0.142 Uiso 1 1 calc R

loop_
_atom_site_aniso_label
_atom_site_aniso_U_11
_atom_site_aniso_U_22
_atom_site_aniso_U_33
_atom_site_aniso_U_23
_atom_site_aniso_U_13
_atom_site_aniso_U_12
Ag1 0.03745(14) 0.03597(15) 0.03138(14) -0.00466(9) 0.00790(9) 0.00683(9)
C1 0.0357(14) 0.0269(13) 0.0266(13) 0.0021(11) 0.0062(11) -0.0020(11)
C2 0.0307(14) 0.0320(14) 0.0335(14) 0.0017(11) 0.0078(11) 0.0004(11)
C3 0.0401(16) 0.0289(14) 0.0290(14) 0.0002(11) 0.0099(12) 0.0042(12)
C4 0.0379(15) 0.0264(13) 0.0251(13) 0.0008(10) 0.0065(11) -0.0001(11)
C5 0.0344(14) 0.0266(13) 0.0229(12) 0.0048(10) 0.0063(10) 0.0012(11)
C6 0.0383(16) 0.0341(15) 0.0329(15) -0.0021(12) 0.0057(12) -0.0027(12)
C7 0.0382(16) 0.0453(17) 0.0234(13) 0.0020(12) 0.0074(11) 0.0062(13)
C11 0.0380(16) 0.0400(16) 0.0368(16) -0.0101(13) -0.0054(12) 0.0071(13)
C12 0.0530(19) 0.0382(17) 0.0326(16) -0.0051(13) -0.0075(14) 0.0124(14)
C13 0.0470(17) 0.0340(15) 0.0248(13) -0.0034(11) 0.0040(12) 0.0058(13)
C21 0.0347(16) 0.0390(17) 0.060(2) 0.0045(15) 0.0149(15) -0.0024(13)
C22 0.0317(16) 0.0449(19) 0.068(2) -0.0114(17) 0.0004(15) -0.0035(14)
C23 0.0324(15) 0.0452(18) 0.0357(16) -0.0066(13) -0.0007(12) 0.0043(13)
N1 0.0376(12) 0.0251(11) 0.0252(11) 0.0015(9) 0.0069(9) 0.0018(9)
N11 0.0387(13) 0.0303(12) 0.0257(11) -0.0031(9) 0.0045(10) 0.0014(10)
N12 0.0365(13) 0.0321(13) 0.0289(12) -0.0063(10) 0.0024(10) -0.0001(10)
N21 0.0330(12) 0.0353(13) 0.0266(11) 0.0003(10) 0.0043(9) 0.0001(10)
N22 0.0325(12) 0.0360(13) 0.0317(12) 0.0042(10) 0.0081(10) 0.0015(10)
S1 0.0493(5) 0.0426(4) 0.0394(4) 0.0030(3) 0.0187(3) 0.0006(3)
O1 0.123(3) 0.0622(18) 0.0519(16) 0.0127(13) 0.0471(17) 0.0124(17)
O2 0.0458(15) 0.081(2) 0.093(2) -0.0194(18) 0.0004(14) -0.0146(14)
O3 0.0746(18) 0.0624(18) 0.0533(15) 0.0014(12) 0.0216(13) 0.0222(14)
C31 0.0423(18) 0.056(2) 0.050(2) -0.0038(16) 0.0177(15) -0.0109(16)
F1 0.124(2) 0.0699(17) 0.0678(16) 0.0104(13) 0.0481(16) -0.0252(16)
F2 0.0482(14) 0.132(3) 0.113(2) -0.053(2) 0.0054(14) -0.0304(15)
F3 0.0805(17) 0.0446(12) 0.1027(19) 0.0004(12) 0.0379(14) 0.0015(11)
N41 0.056(2) 0.071(3) 0.146(4) 0.013(3) 0.034(2) -0.0039(19)
C41 0.049(2) 0.044(2) 0.097(3) -0.004(2) 0.010(2) -0.0082(17)
C42 0.064(3) 0.118(5) 0.106(4) -0.026(3) 0.030(3) -0.034(3)

loop_
_atom_type_symbol
_atom_type_description
_atom_type_scat_dispersion_real
_atom_type_scat_dispersion_imag
_atom_type_scat_source
C C 0.0033 0.0016 'International Tables Vol C Tables 4.2.6.8 and 6.1.1.4'
H H 0.0000 0.0000 'International Tables Vol C Tables 4.2.6.8 and 6.1.1.4'
N N 0.0061 0.0033 'International Tables Vol C Tables 4.2.6.8 and 6.1.1.4'
O O 0.0106 0.0060 'International Tables Vol C Tables 4.2.6.8 and 6.1.1.4'
F F 0.0171 0.0103 'International Tables Vol C Tables 4.2.6.8 and 6.1.1.4'
S S 0.1246 0.1234 'International Tables Vol C Tables 4.2.6.8 and 6.1.1.4'
Ag Ag -0.8971 1.1015 'International Tables Vol C Tables 4.2.6.8 and 6.1.1.4'

loop_
_geom_angle_atom_site_label_1
_geom_angle_atom_site_label_2
_geom_angle_atom_site_label_3
_geom_angle
_geom_angle_site_symmetry_1
_geom_angle_site_symmetry_3
N21 Ag1 N11 139.47(8) 4_576 .
N21 Ag1 N1 132.89(8) 4_576 .
N11 Ag1 N1 84.15(8) . .
N21 Ag1 O1 85.19(9) 4_576 .
N11 Ag1 O1 109.45(9) . .
N1 Ag1 O1 96.71(8) . .
N21 Ag1 O2 93.72(9) 4_576 .
N11 Ag1 O2 74.28(8) . .
N1 Ag1 O2 120.65(8) . .
O1 Ag1 O2 45.32(8) . .
N21 Ag1 O3 61.15(8) 4_576 .
N11 Ag1 O3 109.16(7) . .
N1 Ag1 O3 132.80(7) . .
O1 Ag1 O3 36.13(7) . .
O2 Ag1 O3 36.05(7) . .
N1 C1 C2 122.2(3) . .
N1 C1 C6 116.3(2) . .
C2 C1 C6 121.5(3) . .
C1 C2 C3 118.5(3) . .
C1 C2 H2 120.8 . .
C3 C2 H2 120.8 . .
C4 C3 C2 119.6(3) . .
C4 C3 H3 120.2 . .
C2 C3 H3 120.2 . .
C3 C4 C5 118.5(3) . .
C3 C4 H4 120.7 . .
C5 C4 H4 120.7 . .
N1 C5 C4 122.2(3) . .
N1 C5 C7 113.4(2) . .
C4 C5 C7 124.3(3) . .
N12 C6 C1 112.0(2) . .
N12 C6 H6A 109.2 . .
C1 C6 H6A 109.2 . .
N12 C6 H6B 109.2 . .
C1 C6 H6B 109.2 . .
H6A C6 H6B 107.9 . .
N22 C7 C5 115.3(2) . .
N22 C7 H7A 108.4 . .
C5 C7 H7A 108.4 . .
N22 C7 H7B 108.4 . .
C5 C7 H7B 108.4 . .
H7A C7 H7B 107.5 . .
N12 C11 C12 107.5(3) . .
N12 C11 H11 126.2 . .
C12 C11 H11 126.2 . .
C11 C12 C13 105.1(3) . .
C11 C12 H12 127.5 . .
C13 C12 H12 127.5 . .
N11 C13 C12 110.8(3) . .
N11 C13 H13 124.6 . .
C12 C13 H13 124.6 . .
N22 C21 C22 107.5(3) . .
N22 C21 H21 126.3 . .
C22 C21 H21 126.3 . .
C21 C22 C23 105.0(3) . .
C21 C22 H22 127.5 . .
C23 C22 H22 127.5 . .
N21 C23 C22 111.6(3) . .
N21 C23 H23 124.2 . .
C22 C23 H23 124.2 . .
C5 N1 C1 119.0(2) . .
C5 N1 Ag1 120.60(18) . .
C1 N1 Ag1 117.78(17) . .
C13 N11 N12 105.0(2) . .
C13 N11 Ag1 137.3(2) . .
N12 N11 Ag1 117.69(17) . .
C11 N12 N11 111.6(2) . .
C11 N12 C6 128.6(3) . .
N11 N12 C6 119.7(2) . .
C23 N21 N22 104.9(2) . .
C23 N21 Ag1 132.8(2) . 4_575
N22 N21 Ag1 122.25(18) . 4_575
C21 N22 N21 111.0(3) . .
C21 N22 C7 128.0(3) . .
N21 N22 C7 120.8(2) . .
O1 S1 O3 116.88(18) . .
O1 S1 O2 112.5(2) . .
O3 S1 O2 114.69(18) . .
O1 S1 C31 103.21(18) . .
O3 S1 C31 104.17(17) . .
O2 S1 C31 103.26(19) . .
S1 O1 Ag1 96.25(17) . .
S1 O2 Ag1 89.08(16) . .
S1 O3 Ag1 53.91(11) . .
F2 C31 F3 107.6(3) . .
F2 C31 F1 107.4(3) . .
F3 C31 F1 108.2(3) . .
F2 C31 S1 111.9(3) . .
F3 C31 S1 111.3(2) . .
F1 C31 S1 110.3(3) . .
N41 C41 C42 179.7(6) . .
C41 C42 H42A 109.5 . .
C41 C42 H42B 109.5 . .
H42A C42 H42B 109.5 . .
C41 C42 H42C 109.5 . .
H42A C42 H42C 109.5 . .
H42B C42 H42C 109.5 . .

loop_
_geom_bond_atom_site_label_1
_geom_bond_atom_site_label_2
_geom_bond_distance
_geom_bond_site_symmetry_2
Ag1 N21 2.162(2) 4_576
Ag1 N11 2.278(2) .
Ag1 N1 2.327(2) .
Ag1 O1 2.983(4) .
Ag1 O2 3.152(3) .
Ag1 O3 4.082(3) .
C1 N1 1.343(4) .
C1 C2 1.384(4) .
C1 C6 1.511(4) .
C2 C3 1.388(4) .
C2 H2 0.9500 .
C3 C4 1.380(4) .
C3 H3 0.9500 .
C4 C5 1.390(4) .
C4 H4 0.9500 .
C5 N1 1.336(4) .
C5 C7 1.511(4) .
C6 N12 1.464(4) .
C6 H6A 0.9900 .
C6 H6B 0.9900 .
C7 N22 1.444(4) .
C7 H7A 0.9900 .
C7 H7B 0.9900 .
C11 N12 1.344(4) .
C11 C12 1.364(5) .
C11 H11 0.9500 .
C12 C13 1.396(4) .
C12 H12 0.9500 .
C13 N11 1.339(4) .
C13 H13 0.9500 .
C21 N22 1.340(4) .
C21 C22 1.371(5) .
C21 H21 0.9500 .
C22 C23 1.380(5) .
C22 H22 0.9500 .
C23 N21 1.327(4) .
C23 H23 0.9500 .
N11 N12 1.351(3) .
N21 N22 1.361(3) .
N21 Ag1 2.162(2) 4_575
S1 O1 1.419(3) .
S1 O3 1.429(3) .
S1 O2 1.430(3) .
S1 C31 1.808(4) .
C31 F2 1.306(4) .
C31 F3 1.329(4) .
C31 F1 1.330(4) .
N41 C41 1.116(5) .
C41 C42 1.435(6) .
C42 H42A 0.9800 .
C42 H42B 0.9800 .
C42 H42C 0.9800 .

loop_
_geom_torsion_atom_site_label_1
_geom_torsion_atom_site_label_2
_geom_torsion_atom_site_label_3
_geom_torsion_atom_site_label_4
_geom_torsion
_geom_torsion_site_symmetry_1
_geom_torsion_site_symmetry_4
N1 C1 C2 C3 -0.8(4) . .
C6 C1 C2 C3 179.1(3) . .
C1 C2 C3 C4 1.5(4) . .
C2 C3 C4 C5 -0.3(4) . .
C3 C4 C5 N1 -1.7(4) . .
C3 C4 C5 C7 177.9(3) . .
N1 C1 C6 N12 77.4(3) . .
C2 C1 C6 N12 -102.5(3) . .
N1 C5 C7 N22 170.7(2) . .
C4 C5 C7 N22 -8.9(4) . .
N12 C11 C12 C13 0.0(3) . .
C11 C12 C13 N11 0.0(3) . .
N22 C21 C22 C23 0.1(4) . .
C21 C22 C23 N21 -0.6(4) . .
C4 C5 N1 C1 2.3(4) . .
C7 C5 N1 C1 -177.3(2) . .
C4 C5 N1 Ag1 -158.9(2) . .
C7 C5 N1 Ag1 21.5(3) . .
C2 C1 N1 C5 -1.0(4) . .
C6 C1 N1 C5 179.1(2) . .
C2 C1 N1 Ag1 160.7(2) . .
C6 C1 N1 Ag1 -19.2(3) . .
N21 Ag1 N1 C5 -64.3(2) 4_576 .
N11 Ag1 N1 C5 134.3(2) . .
O1 Ag1 N1 C5 25.3(2) . .
O2 Ag1 N1 C5 66.5(2) . .
O3 Ag1 N1 C5 23.5(2) . .
N21 Ag1 N1 C1 134.23(19) 4_576 .
N11 Ag1 N1 C1 -27.14(19) . .
O1 Ag1 N1 C1 -136.11(19) . .
O2 Ag1 N1 C1 -95.0(2) . .
O3 Ag1 N1 C1 -137.92(17) . .
C12 C13 N11 N12 0.0(3) . .
C12 C13 N11 Ag1 -178.9(2) . .
N21 Ag1 N11 C13 59.3(3) 4_576 .
N1 Ag1 N11 C13 -141.8(3) . .
O1 Ag1 N11 C13 -46.8(3) . .
O2 Ag1 N11 C13 -17.7(3) . .
O3 Ag1 N11 C13 -8.4(3) . .
N21 Ag1 N11 N12 -119.53(19) 4_576 .
N1 Ag1 N11 N12 39.36(19) . .
O1 Ag1 N11 N12 134.43(18) . .
O2 Ag1 N11 N12 163.5(2) . .
O3 Ag1 N11 N12 172.79(17) . .
C12 C11 N12 N11 0.0(3) . .
C12 C11 N12 C6 -177.0(3) . .
C13 N11 N12 C11 0.0(3) . .
Ag1 N11 N12 C11 179.17(18) . .
C13 N11 N12 C6 177.4(2) . .
Ag1 N11 N12 C6 -3.5(3) . .
C1 C6 N12 C11 113.5(3) . .
C1 C6 N12 N11 -63.3(3) . .
C22 C23 N21 N22 0.9(3) . .
C22 C23 N21 Ag1 -179.0(2) . 4_575
C22 C21 N22 N21 0.5(4) . .
C22 C21 N22 C7 174.7(3) . .
C23 N21 N22 C21 -0.9(3) . .
Ag1 N21 N22 C21 179.0(2) 4_575 .
C23 N21 N22 C7 -175.6(3) . .
Ag1 N21 N22 C7 4.3(3) 4_575 .
C5 C7 N22 C21 121.9(3) . .
C5 C7 N22 N21 -64.4(4) . .
O3 S1 O1 Ag1 94.06(19) . .
O2 S1 O1 Ag1 -41.70(19) . .
C31 S1 O1 Ag1 -152.32(13) . .
N21 Ag1 O1 S1 -76.97(15) 4_576 .
N11 Ag1 O1 S1 64.22(16) . .
N1 Ag1 O1 S1 150.36(14) . .
O2 Ag1 O1 S1 23.09(12) . .
O3 Ag1 O1 S1 -31.90(10) . .
O1 S1 O2 Ag1 38.75(18) . .
O3 S1 O2 Ag1 -98.02(16) . .
C31 S1 O2 Ag1 149.33(12) . .
N21 Ag1 O2 S1 56.72(15) 4_576 .
N11 Ag1 O2 S1 -162.66(16) . .
N1 Ag1 O2 S1 -89.50(15) . .
O1 Ag1 O2 S1 -22.77(12) . .
O3 Ag1 O2 S1 32.36(10) . .
O1 S1 O3 Ag1 -63.72(18) . .
O2 S1 O3 Ag1 71.08(17) . .
C31 S1 O3 Ag1 -176.81(15) . .
N21 Ag1 O3 S1 166.54(15) 4_576 .
N11 Ag1 O3 S1 -56.80(14) . .
N1 Ag1 O3 S1 43.26(16) . .
O1 Ag1 O3 S1 40.20(14) . .
O2 Ag1 O3 S1 -41.49(13) . .
O1 S1 C31 F2 -61.8(3) . .
O3 S1 C31 F2 60.8(3) . .
O2 S1 C31 F2 -179.1(3) . .
O1 S1 C31 F3 58.6(3) . .
O3 S1 C31 F3 -178.8(3) . .
O2 S1 C31 F3 -58.7(3) . .
O1 S1 C31 F1 178.8(3) . .
O3 S1 C31 F1 -58.7(3) . .
O2 S1 C31 F1 61.5(3) . .
